data_4127609
loop_
_publ_author_name
'Lv, Ze-Jie'
'Huang, Zhe'
'Zhang, Wen-Xiong'
'Xi, Zhenfeng'

_publ_section_title
;
 Scandium-Promoted Direct Conversion of Dinitrogen into Hydrazine
 Derivatives via N-C Bond Formation.
;
_journal_issue 22
_journal_name_full 'Journal of the American Chemical Society'
_journal_page_first 8773
_journal_page_last 8777
_journal_paper_doi 10.1021/jacs.9b04293
_journal_volume 141
_journal_year 2019
_chemical_formula_moiety 'C42 H76 N6 Sc2'
_chemical_formula_sum 'C42 H76 N6 Sc2'
_chemical_formula_weight 755.00
_space_group_crystal_system triclinic
_space_group_IT_number 2
_space_group_name_Hall '-P 1'
_space_group_name_H-M_alt 'P -1'
_symmetry_space_group_name_Hall '-P 1'
_symmetry_space_group_name_H-M 'P -1'
_atom_sites_solution_hydrogens geom
_audit_creation_date 2019-04-11
_audit_creation_method
;
Olex2 1.2
(compiled 2018.05.29 svn.r3508 for OlexSys, GUI svn.r5506)
;
_cell_angle_alpha 106.529(2)
_cell_angle_beta 109.932(2)
_cell_angle_gamma 94.521(2)
_cell_formula_units_Z 1
_cell_length_a 10.0734(2)
_cell_length_b 10.7038(3)
_cell_length_c 11.7518(3)
_cell_measurement_reflns_used 26858
_cell_measurement_temperature 180.00(10)
_cell_measurement_theta_max 30.6800
_cell_measurement_theta_min 3.7610
_cell_volume 1120.05(5)
_computing_cell_refinement 'CrysAlisPro 1.171.39.28b (Rigaku OD, 2015)'
_computing_data_collection 'CrysAlisPro 1.171.39.28b (Rigaku OD, 2015)'
_computing_data_reduction 'CrysAlisPro 1.171.39.28b (Rigaku OD, 2015)'
_computing_molecular_graphics 'Olex2 (Dolomanov et al., 2009)'
_computing_publication_material 'Olex2 (Dolomanov et al., 2009)'
_computing_structure_refinement 'ShelXL (Sheldrick, 2015)'
_computing_structure_solution 'SHELXT 2014/5 (Sheldrick, 2014)'
_diffrn_ambient_environment N~2~
_diffrn_ambient_temperature 180.00(10)
_diffrn_detector 'CCD plate'
_diffrn_measured_fraction_theta_full 0.997
_diffrn_measured_fraction_theta_max 0.997
_diffrn_measurement_details
;
List of Runs (angles in degrees, time in seconds):

  # Type    Start    End  Width  t~exp~   \w     \q     \k     \f   Frames
--------------------------------------------------------------------------
  1  \w    -25.00  88.00   0.50    1.51    --   -1.60  57.00-180.00  226
  2  \w    -26.00  88.00   0.50    1.51    --   -1.60  19.00 -60.00  228
  3  \w    -30.00  88.00   0.50    1.51    --   -1.60  71.00-145.27  236
  4  \w    -25.00  88.00   0.50    1.51    --   -1.60  57.00 -60.00  226
  5  \w    -26.00  88.00   0.50    1.51    --   -1.60  19.00  30.00  228
  6  \w    -21.00  88.00   0.50    1.51    --   -1.60  38.00 120.00  218
  7  \w    -33.00  34.00   0.50    1.51    --    1.90 -82.00  90.00  134
  8  \w    -33.00  34.00   0.50    1.51    --    1.90 -82.00  30.00  134
  9  \w    -88.00  21.00   0.50    1.51    --    1.90 -38.00  90.00  218
 10  \w    -46.00  32.00   0.50    1.51    --    1.90 -77.00  60.00  156
 11  \w    -33.00  34.00   0.50    1.51    --    1.90 -82.00 -60.00  134
 12  \w    -88.00 -55.00   0.50    1.51    --    1.90 -38.00 150.00   66
 13  \w    -33.00  34.00   0.50    1.51    --    1.90 -82.00-180.00  134
;
_diffrn_measurement_device 'four-circle diffractometer'
_diffrn_measurement_device_type 'XtaLAB AFC12 (RINC): Kappa single'
_diffrn_measurement_method '\w scans'
_diffrn_orient_matrix_type 'CrysAlisPro convention (1999,Acta A55,543-557)'
_diffrn_orient_matrix_UB_11 0.0271936000
_diffrn_orient_matrix_UB_12 -0.0428215000
_diffrn_orient_matrix_UB_13 0.0348631000
_diffrn_orient_matrix_UB_21 0.0707257000
_diffrn_orient_matrix_UB_22 0.0369568000
_diffrn_orient_matrix_UB_23 0.0218234000
_diffrn_orient_matrix_UB_31 -0.0095015000
_diffrn_orient_matrix_UB_32 0.0420410000
_diffrn_orient_matrix_UB_33 0.0542374000
_diffrn_radiation_monochromator graphite
_diffrn_radiation_probe x-ray
_diffrn_radiation_type MoK\a
_diffrn_radiation_wavelength 0.71073
_diffrn_reflns_av_R_equivalents 0.0287
_diffrn_reflns_av_unetI/netI 0.0124
_diffrn_reflns_Laue_measured_fraction_full 0.997
_diffrn_reflns_Laue_measured_fraction_max 0.997
_diffrn_reflns_limit_h_max 12
_diffrn_reflns_limit_h_min -12
_diffrn_reflns_limit_k_max 13
_diffrn_reflns_limit_k_min -13
_diffrn_reflns_limit_l_max 14
_diffrn_reflns_limit_l_min -14
_diffrn_reflns_number 46811
_diffrn_reflns_point_group_measured_fraction_full 0.997
_diffrn_reflns_point_group_measured_fraction_max 0.997
_diffrn_reflns_theta_full 26.000
_diffrn_reflns_theta_max 26.020
_diffrn_reflns_theta_min 3.685
_diffrn_source 'fine-focus sealed X-ray tube'
_diffrn_source_type 'Enhance (Mo) X-ray Source'
_exptl_absorpt_coefficient_mu 0.336
_exptl_absorpt_correction_T_max 1.00000
_exptl_absorpt_correction_T_min 0.91076
_exptl_absorpt_correction_type multi-scan
_exptl_absorpt_process_details
;
CrysAlisPro 1.171.39.28b (Rigaku Oxford Diffraction, 2015)
Empirical absorption correction using spherical harmonics,
 implemented in SCALE3 ABSPACK scaling algorithm.
;
_exptl_crystal_colour 'clear light green'
_exptl_crystal_colour_lustre clear
_exptl_crystal_colour_modifier light
_exptl_crystal_colour_primary green
_exptl_crystal_density_diffrn 1.119
_exptl_crystal_description block
_exptl_crystal_F_000 412
_exptl_crystal_size_max 0.18
_exptl_crystal_size_mid 0.15
_exptl_crystal_size_min 0.12
_refine_diff_density_max 0.266
_refine_diff_density_min -0.190
_refine_diff_density_rms 0.037
_refine_ls_extinction_method none
_refine_ls_goodness_of_fit_ref 1.075
_refine_ls_hydrogen_treatment constr
_refine_ls_matrix_type full
_refine_ls_number_parameters 236
_refine_ls_number_reflns 4404
_refine_ls_number_restraints 0
_refine_ls_restrained_S_all 1.075
_refine_ls_R_factor_all 0.0277
_refine_ls_R_factor_gt 0.0265
_refine_ls_shift/su_max 0.001
_refine_ls_shift/su_mean 0.000
_refine_ls_structure_factor_coef Fsqd
_refine_ls_weighting_details 'w=1/[\s^2^(Fo^2^)+(0.0375P)^2^+0.3601P] where P=(Fo^2^+2Fc^2^)/3'
_refine_ls_weighting_scheme calc
_refine_ls_wR_factor_gt 0.0729
_refine_ls_wR_factor_ref 0.0738
_reflns_Friedel_coverage 0.000
_reflns_number_gt 4201
_reflns_number_total 4404
_reflns_threshold_expression 'I > 2\s(I)'
_cod_data_source_file ja9b04293_si_002.cif
_cod_data_source_block 2
_cod_database_code 4127609
_shelx_shelxl_version_number 2017/1
_chemical_oxdiff_formula 'Sc1 N1 C1 H1'
_shelx_space_group_comment
;
The symmetry employed for this shelxl refinement is uniquely defined
by the following loop, which should always be used as a source of
symmetry information in preference to the above space-group names.
They are only intended as comments.
;
_shelx_estimated_absorpt_t_max 0.961
_shelx_estimated_absorpt_t_min 0.942
_reflns_odcompleteness_completeness 99.75
_reflns_odcompleteness_iscentric 1
_reflns_odcompleteness_theta 27.42
_olex2_refinement_description
;
1. Fixed Uiso
 At 1.2 times of:
  All C(H) groups, All C(H,H) groups
 At 1.5 times of:
  All C(H,H,H) groups
2.a Ternary CH refined with riding coordinates:
 C6(H6), C9(H9)
2.b Secondary CH2 refined with riding coordinates:
 C2(H2A,H2B), C3(H3A,H3B), C4(H4A,H4B)
2.c Idealised Me refined as rotating group:
 C5(H5A,H5B,H5C), C7(H7A,H7B,H7C), C8(H8A,H8B,H8C), C10(H10A,H10B,H10C),
 C11(H11A,H11B,H11C), C17(H17A,H17B,H17C), C18(H18A,H18B,H18C), C19(H19A,H19B,
 H19C), C20(H20A,H20B,H20C), C21(H21A,H21B,H21C)
;
_olex2_submission_special_instructions 'No special instructions were received'
_oxdiff_exptl_absorpt_empirical_details
;
Empirical correction (ABSPACK) includes:
- Absorption correction using spherical harmonics
- Frame scaling
;
_oxdiff_exptl_absorpt_empirical_full_max 1.787
_oxdiff_exptl_absorpt_empirical_full_min 0.818

loop_
_space_group_symop_operation_xyz
'x, y, z'
'-x, -y, -z'

loop_
_atom_site_label
_atom_site_type_symbol
_atom_site_fract_x
_atom_site_fract_y
_atom_site_fract_z
_atom_site_U_iso_or_equiv
_atom_site_adp_type
_atom_site_occupancy
_atom_site_site_symmetry_order
_atom_site_calc_flag
_atom_site_refinement_flags_posn
Sc1 Sc 0.43821(2) 0.38656(2) 0.31175(2) 0.01661(7) Uani 1 1 d .
N1 N 0.54258(10) 0.46291(9) 0.51584(9) 0.02229(19) Uani 1 1 d .
N2 N 0.35620(10) 0.18155(9) 0.28673(9) 0.0230(2) Uani 1 1 d .
N3 N 0.20470(10) 0.31610(9) 0.23273(9) 0.0219(2) Uani 1 1 d .
C1 C 0.21967(12) 0.19810(11) 0.24714(10) 0.0214(2) Uani 1 1 d .
C2 C 0.09397(13) 0.09257(12) 0.22402(12) 0.0270(3) Uani 1 1 d .
H2A H 0.115286 0.005498 0.192588 0.032 Uiso 1 1 calc R
H2B H 0.008838 0.100225 0.157735 0.032 Uiso 1 1 calc R
C3 C 0.06099(13) 0.10284(12) 0.34429(12) 0.0289(3) Uani 1 1 d .
H3A H 0.148134 0.102996 0.413215 0.035 Uiso 1 1 calc R
H3B H 0.030570 0.186306 0.371269 0.035 Uiso 1 1 calc R
C4 C -0.05668(15) -0.01190(14) 0.32091(13) 0.0352(3) Uani 1 1 d .
H4A H -0.088175 0.009271 0.392316 0.042 Uiso 1 1 calc R
H4B H -0.138601 -0.019787 0.244089 0.042 Uiso 1 1 calc R
C5 C -0.00944(19) -0.14454(15) 0.30560(16) 0.0476(4) Uani 1 1 d .
H5A H 0.016699 -0.168935 0.232080 0.071 Uiso 1 1 calc GR
H5B H -0.087099 -0.211037 0.294024 0.071 Uiso 1 1 calc GR
H5C H 0.072006 -0.137724 0.380989 0.071 Uiso 1 1 calc GR
C6 C 0.06384(12) 0.35362(13) 0.19179(12) 0.0285(3) Uani 1 1 d .
H6 H 0.003636 0.314437 0.227898 0.034 Uiso 1 1 calc R
C7 C -0.01075(15) 0.30218(16) 0.04525(14) 0.0419(3) Uani 1 1 d .
H7A H 0.043653 0.344994 0.009045 0.063 Uiso 1 1 calc GR
H7B H -0.105954 0.321415 0.020906 0.063 Uiso 1 1 calc GR
H7C H -0.016684 0.207897 0.013952 0.063 Uiso 1 1 calc GR
C8 C 0.08216(16) 0.50415(14) 0.24247(14) 0.0373(3) Uani 1 1 d .
H8A H 0.128631 0.535244 0.334327 0.056 Uiso 1 1 calc GR
H8B H -0.010601 0.528525 0.218216 0.056 Uiso 1 1 calc GR
H8C H 0.140008 0.543625 0.206844 0.056 Uiso 1 1 calc GR
C9 C 0.39562(14) 0.05878(12) 0.30661(13) 0.0293(3) Uani 1 1 d .
H9 H 0.330873 0.022384 0.340463 0.035 Uiso 1 1 calc R
C10 C 0.38169(18) -0.04426(13) 0.17957(15) 0.0428(3) Uani 1 1 d .
H10A H 0.285510 -0.059597 0.117623 0.064 Uiso 1 1 calc GR
H10B H 0.402056 -0.126011 0.193519 0.064 Uiso 1 1 calc GR
H10C H 0.448794 -0.011563 0.148186 0.064 Uiso 1 1 calc GR
C11 C 0.54941(15) 0.09089(15) 0.40494(14) 0.0380(3) Uani 1 1 d .
H11A H 0.613484 0.127842 0.373102 0.057 Uiso 1 1 calc GR
H11B H 0.576219 0.011061 0.419644 0.057 Uiso 1 1 calc GR
H11C H 0.555390 0.154011 0.484003 0.057 Uiso 1 1 calc GR
C12 C 0.66732(12) 0.46811(12) 0.29428(11) 0.0238(2) Uani 1 1 d .
C13 C 0.57327(12) 0.55543(11) 0.26301(11) 0.0235(2) Uani 1 1 d .
C14 C 0.45565(12) 0.48274(12) 0.14693(11) 0.0234(2) Uani 1 1 d .
C15 C 0.47620(12) 0.35040(12) 0.10759(11) 0.0240(2) Uani 1 1 d .
C16 C 0.60793(12) 0.34120(12) 0.19786(11) 0.0242(2) Uani 1 1 d .
C17 C 0.80866(13) 0.50705(16) 0.40719(13) 0.0373(3) Uani 1 1 d .
H17A H 0.796041 0.559202 0.482708 0.056 Uiso 1 1 calc GR
H17B H 0.878439 0.558283 0.390942 0.056 Uiso 1 1 calc GR
H17C H 0.841655 0.428502 0.419946 0.056 Uiso 1 1 calc GR
C18 C 0.59782(16) 0.70067(13) 0.33805(13) 0.0359(3) Uani 1 1 d .
H18A H 0.507373 0.729664 0.319579 0.054 Uiso 1 1 calc GR
H18B H 0.660620 0.751032 0.314257 0.054 Uiso 1 1 calc GR
H18C H 0.641114 0.713924 0.428158 0.054 Uiso 1 1 calc GR
C19 C 0.33752(14) 0.53912(15) 0.07157(13) 0.0347(3) Uani 1 1 d .
H19A H 0.250548 0.472926 0.027927 0.052 Uiso 1 1 calc GR
H19B H 0.364883 0.565327 0.009803 0.052 Uiso 1 1 calc GR
H19C H 0.321755 0.615070 0.128883 0.052 Uiso 1 1 calc GR
C20 C 0.37766(15) 0.24046(14) -0.01220(12) 0.0369(3) Uani 1 1 d .
H20A H 0.399086 0.156329 -0.005763 0.055 Uiso 1 1 calc GR
H20B H 0.391698 0.252584 -0.085451 0.055 Uiso 1 1 calc GR
H20C H 0.279427 0.242468 -0.021663 0.055 Uiso 1 1 calc GR
C21 C 0.68015(15) 0.22314(14) 0.18434(14) 0.0370(3) Uani 1 1 d .
H21A H 0.743842 0.225910 0.267554 0.056 Uiso 1 1 calc GR
H21B H 0.734240 0.225226 0.131392 0.056 Uiso 1 1 calc GR
H21C H 0.608487 0.142899 0.145426 0.056 Uiso 1 1 calc GR

loop_
_atom_site_aniso_label
_atom_site_aniso_U_11
_atom_site_aniso_U_22
_atom_site_aniso_U_33
_atom_site_aniso_U_23
_atom_site_aniso_U_13
_atom_site_aniso_U_12
Sc1 0.01513(11) 0.01857(11) 0.01586(11) 0.00516(8) 0.00640(8) 0.00164(8)
N1 0.0213(5) 0.0239(5) 0.0204(5) 0.0058(4) 0.0088(4) -0.0002(4)
N2 0.0226(5) 0.0190(4) 0.0261(5) 0.0072(4) 0.0082(4) 0.0039(4)
N3 0.0162(4) 0.0234(5) 0.0246(5) 0.0086(4) 0.0056(4) 0.0030(4)
C1 0.0215(5) 0.0215(5) 0.0176(5) 0.0032(4) 0.0067(4) -0.0007(4)
C2 0.0249(6) 0.0250(6) 0.0255(6) 0.0053(5) 0.0074(5) -0.0040(5)
C3 0.0277(6) 0.0273(6) 0.0275(6) 0.0046(5) 0.0108(5) -0.0021(5)
C4 0.0332(7) 0.0367(7) 0.0346(7) 0.0101(6) 0.0152(6) -0.0043(6)
C5 0.0636(10) 0.0335(7) 0.0494(9) 0.0149(7) 0.0274(8) -0.0010(7)
C6 0.0179(5) 0.0390(7) 0.0339(7) 0.0193(5) 0.0099(5) 0.0077(5)
C7 0.0272(7) 0.0510(9) 0.0376(8) 0.0198(7) -0.0022(6) 0.0011(6)
C8 0.0417(8) 0.0429(8) 0.0417(7) 0.0217(6) 0.0237(6) 0.0241(6)
C9 0.0351(7) 0.0227(6) 0.0372(7) 0.0139(5) 0.0182(6) 0.0096(5)
C10 0.0520(9) 0.0243(6) 0.0524(9) 0.0054(6) 0.0256(7) 0.0104(6)
C11 0.0391(7) 0.0428(8) 0.0424(8) 0.0243(6) 0.0168(6) 0.0199(6)
C12 0.0172(5) 0.0345(6) 0.0203(5) 0.0098(5) 0.0085(4) -0.0001(4)
C13 0.0243(6) 0.0263(6) 0.0219(5) 0.0092(5) 0.0116(5) -0.0005(4)
C14 0.0212(5) 0.0323(6) 0.0207(5) 0.0129(5) 0.0100(4) 0.0029(5)
C15 0.0218(5) 0.0323(6) 0.0176(5) 0.0055(5) 0.0104(4) 0.0011(5)
C16 0.0213(5) 0.0318(6) 0.0238(6) 0.0091(5) 0.0137(5) 0.0053(5)
C17 0.0192(6) 0.0589(9) 0.0286(7) 0.0145(6) 0.0050(5) -0.0014(6)
C18 0.0443(8) 0.0263(6) 0.0367(7) 0.0087(5) 0.0185(6) -0.0027(5)
C19 0.0283(6) 0.0502(8) 0.0350(7) 0.0279(6) 0.0118(5) 0.0095(6)
C20 0.0338(7) 0.0440(8) 0.0223(6) -0.0016(6) 0.0102(5) -0.0016(6)
C21 0.0330(7) 0.0411(7) 0.0466(8) 0.0141(6) 0.0256(6) 0.0149(6)

loop_
_atom_type_symbol
_atom_type_description
_atom_type_scat_dispersion_real
_atom_type_scat_dispersion_imag
_atom_type_scat_source
C C 0.0033 0.0016 'International Tables Vol C Tables 4.2.6.8 and 6.1.1.4'
H H 0.0000 0.0000 'International Tables Vol C Tables 4.2.6.8 and 6.1.1.4'
N N 0.0061 0.0033 'International Tables Vol C Tables 4.2.6.8 and 6.1.1.4'
Sc Sc 0.2519 0.3716 'International Tables Vol C Tables 4.2.6.8 and 6.1.1.4'

loop_
_geom_angle_atom_site_label_1
_geom_angle_atom_site_label_2
_geom_angle_atom_site_label_3
_geom_angle
_geom_angle_site_symmetry_1
_geom_angle_site_symmetry_3
N1 Sc1 N1 34.04(5) . 2_666
N1 Sc1 N2 117.63(4) 2_666 .
N1 Sc1 N2 99.71(4) . .
N1 Sc1 N3 116.92(4) . .
N1 Sc1 N3 98.55(4) 2_666 .
N1 Sc1 C1 109.13(4) 2_666 .
N1 Sc1 C1 109.44(4) . .
N1 Sc1 C12 99.26(4) 2_666 .
N1 Sc1 C12 89.30(4) . .
N1 Sc1 C13 88.56(4) 2_666 .
N1 Sc1 C13 97.70(4) . .
N1 Sc1 C14 111.76(4) 2_666 .
N1 Sc1 C14 130.10(4) . .
N1 Sc1 C15 142.94(4) 2_666 .
N1 Sc1 C15 144.03(4) . .
N1 Sc1 C16 131.88(4) 2_666 .
N1 Sc1 C16 113.78(4) . .
N2 Sc1 N3 61.59(4) . .
N2 Sc1 C1 30.88(4) . .
N2 Sc1 C12 125.77(4) . .
N2 Sc1 C13 152.20(4) . .
N2 Sc1 C14 128.63(4) . .
N2 Sc1 C15 99.42(4) . .
N2 Sc1 C16 98.11(4) . .
N3 Sc1 C1 30.81(4) . .
N3 Sc1 C12 152.33(4) . .
N3 Sc1 C13 127.17(4) . .
N3 Sc1 C14 98.78(4) . .
N3 Sc1 C15 98.98(4) . .
N3 Sc1 C16 127.62(4) . .
C12 Sc1 C1 150.37(4) . .
C12 Sc1 C16 33.02(4) . .
C13 Sc1 C1 151.57(4) . .
C13 Sc1 C12 33.00(4) . .
C13 Sc1 C14 33.21(4) . .
C13 Sc1 C16 54.81(4) . .
C14 Sc1 C1 118.45(4) . .
C14 Sc1 C12 54.79(4) . .
C14 Sc1 C16 54.73(4) . .
C15 Sc1 C1 102.57(4) . .
C15 Sc1 C12 54.88(4) . .
C15 Sc1 C13 55.02(4) . .
C15 Sc1 C14 33.07(4) . .
C15 Sc1 C16 33.07(4) . .
C16 Sc1 C1 117.54(4) . .
Sc1 N1 Sc1 145.96(5) . 2_666
N1 N1 Sc1 73.07(8) 2_666 .
N1 N1 Sc1 72.89(8) 2_666 2_666
C1 N2 Sc1 92.23(7) . .
C1 N2 C9 122.48(10) . .
C9 N2 Sc1 145.00(8) . .
C1 N3 Sc1 91.99(7) . .
C1 N3 C6 121.98(10) . .
C6 N3 Sc1 145.47(8) . .
N2 C1 Sc1 56.90(6) . .
N2 C1 C2 122.66(10) . .
N3 C1 Sc1 57.20(6) . .
N3 C1 N2 113.84(10) . .
N3 C1 C2 123.48(10) . .
C2 C1 Sc1 174.04(8) . .
C1 C2 H2A 108.8 . .
C1 C2 H2B 108.8 . .
C1 C2 C3 113.60(9) . .
H2A C2 H2B 107.7 . .
C3 C2 H2A 108.8 . .
C3 C2 H2B 108.8 . .
C2 C3 H3A 109.2 . .
C2 C3 H3B 109.2 . .
H3A C3 H3B 107.9 . .
C4 C3 C2 112.27(10) . .
C4 C3 H3A 109.2 . .
C4 C3 H3B 109.2 . .
C3 C4 H4A 108.8 . .
C3 C4 H4B 108.8 . .
H4A C4 H4B 107.7 . .
C5 C4 C3 113.92(12) . .
C5 C4 H4A 108.8 . .
C5 C4 H4B 108.8 . .
C4 C5 H5A 109.5 . .
C4 C5 H5B 109.5 . .
C4 C5 H5C 109.5 . .
H5A C5 H5B 109.5 . .
H5A C5 H5C 109.5 . .
H5B C5 H5C 109.5 . .
N3 C6 H6 108.7 . .
N3 C6 C7 110.94(11) . .
N3 C6 C8 109.51(10) . .
C7 C6 H6 108.7 . .
C8 C6 H6 108.7 . .
C8 C6 C7 110.18(11) . .
C6 C7 H7A 109.5 . .
C6 C7 H7B 109.5 . .
C6 C7 H7C 109.5 . .
H7A C7 H7B 109.5 . .
H7A C7 H7C 109.5 . .
H7B C7 H7C 109.5 . .
C6 C8 H8A 109.5 . .
C6 C8 H8B 109.5 . .
C6 C8 H8C 109.5 . .
H8A C8 H8B 109.5 . .
H8A C8 H8C 109.5 . .
H8B C8 H8C 109.5 . .
N2 C9 H9 108.9 . .
N2 C9 C10 110.70(11) . .
N2 C9 C11 108.67(10) . .
C10 C9 H9 108.9 . .
C11 C9 H9 108.9 . .
C11 C9 C10 110.78(11) . .
C9 C10 H10A 109.5 . .
C9 C10 H10B 109.5 . .
C9 C10 H10C 109.5 . .
H10A C10 H10B 109.5 . .
H10A C10 H10C 109.5 . .
H10B C10 H10C 109.5 . .
C9 C11 H11A 109.5 . .
C9 C11 H11B 109.5 . .
C9 C11 H11C 109.5 . .
H11A C11 H11B 109.5 . .
H11A C11 H11C 109.5 . .
H11B C11 H11C 109.5 . .
C13 C12 Sc1 73.04(6) . .
C13 C12 C16 108.10(10) . .
C13 C12 C17 125.03(11) . .
C16 C12 Sc1 73.74(6) . .
C16 C12 C17 126.80(12) . .
C17 C12 Sc1 121.32(8) . .
C12 C13 Sc1 73.96(6) . .
C12 C13 C14 107.90(10) . .
C12 C13 C18 125.46(11) . .
C14 C13 Sc1 73.41(6) . .
C14 C13 C18 126.60(11) . .
C18 C13 Sc1 120.13(8) . .
C13 C14 Sc1 73.38(6) . .
C13 C14 C19 126.08(12) . .
C15 C14 Sc1 73.41(6) . .
C15 C14 C13 108.12(10) . .
C15 C14 C19 125.53(11) . .
C19 C14 Sc1 123.70(8) . .
C14 C15 Sc1 73.52(6) . .
C14 C15 C16 108.05(10) . .
C14 C15 C20 125.59(11) . .
C16 C15 Sc1 74.22(6) . .
C16 C15 C20 126.32(12) . .
C20 C15 Sc1 119.98(8) . .
C12 C16 Sc1 73.24(6) . .
C12 C16 C21 126.10(11) . .
C15 C16 Sc1 72.71(6) . .
C15 C16 C12 107.81(10) . .
C15 C16 C21 125.66(11) . .
C21 C16 Sc1 125.56(8) . .
C12 C17 H17A 109.5 . .
C12 C17 H17B 109.5 . .
C12 C17 H17C 109.5 . .
H17A C17 H17B 109.5 . .
H17A C17 H17C 109.5 . .
H17B C17 H17C 109.5 . .
C13 C18 H18A 109.5 . .
C13 C18 H18B 109.5 . .
C13 C18 H18C 109.5 . .
H18A C18 H18B 109.5 . .
H18A C18 H18C 109.5 . .
H18B C18 H18C 109.5 . .
C14 C19 H19A 109.5 . .
C14 C19 H19B 109.5 . .
C14 C19 H19C 109.5 . .
H19A C19 H19B 109.5 . .
H19A C19 H19C 109.5 . .
H19B C19 H19C 109.5 . .
C15 C20 H20A 109.5 . .
C15 C20 H20B 109.5 . .
C15 C20 H20C 109.5 . .
H20A C20 H20B 109.5 . .
H20A C20 H20C 109.5 . .
H20B C20 H20C 109.5 . .
C16 C21 H21A 109.5 . .
C16 C21 H21B 109.5 . .
C16 C21 H21C 109.5 . .
H21A C21 H21B 109.5 . .
H21A C21 H21C 109.5 . .
H21B C21 H21C 109.5 . .

loop_
_geom_bond_atom_site_label_1
_geom_bond_atom_site_label_2
_geom_bond_distance
_geom_bond_site_symmetry_2
Sc1 N1 2.1344(10) .
Sc1 N1 2.1365(10) 2_666
Sc1 N2 2.1830(10) .
Sc1 N3 2.1901(9) .
Sc1 C1 2.6040(11) .
Sc1 C12 2.4977(11) .
Sc1 C13 2.4858(11) .
Sc1 C14 2.4862(11) .
Sc1 C15 2.4847(11) .
Sc1 C16 2.5042(11) .
N1 N1 1.250(2) 2_666
N2 C1 1.3373(15) .
N2 C9 1.4605(15) .
N3 C1 1.3346(15) .
N3 C6 1.4630(14) .
C1 C2 1.5226(15) .
C2 H2A 0.9700 .
C2 H2B 0.9700 .
C2 C3 1.5354(17) .
C3 H3A 0.9700 .
C3 H3B 0.9700 .
C3 C4 1.5314(17) .
C4 H4A 0.9700 .
C4 H4B 0.9700 .
C4 C5 1.515(2) .
C5 H5A 0.9600 .
C5 H5B 0.9600 .
C5 H5C 0.9600 .
C6 H6 0.9800 .
C6 C7 1.5318(19) .
C6 C8 1.5222(19) .
C7 H7A 0.9600 .
C7 H7B 0.9600 .
C7 H7C 0.9600 .
C8 H8A 0.9600 .
C8 H8B 0.9600 .
C8 H8C 0.9600 .
C9 H9 0.9800 .
C9 C10 1.5365(19) .
C9 C11 1.5241(19) .
C10 H10A 0.9600 .
C10 H10B 0.9600 .
C10 H10C 0.9600 .
C11 H11A 0.9600 .
C11 H11B 0.9600 .
C11 H11C 0.9600 .
C12 C13 1.4156(17) .
C12 C16 1.4216(17) .
C12 C17 1.5051(16) .
C13 C14 1.4209(16) .
C13 C18 1.5054(17) .
C14 C15 1.4149(17) .
C14 C19 1.5044(17) .
C15 C16 1.4199(16) .
C15 C20 1.5074(16) .
C16 C21 1.5037(17) .
C17 H17A 0.9600 .
C17 H17B 0.9600 .
C17 H17C 0.9600 .
C18 H18A 0.9600 .
C18 H18B 0.9600 .
C18 H18C 0.9600 .
C19 H19A 0.9600 .
C19 H19B 0.9600 .
C19 H19C 0.9600 .
C20 H20A 0.9600 .
C20 H20B 0.9600 .
C20 H20C 0.9600 .
C21 H21A 0.9600 .
C21 H21B 0.9600 .
C21 H21C 0.9600 .

loop_
_geom_torsion_atom_site_label_1
_geom_torsion_atom_site_label_2
_geom_torsion_atom_site_label_3
_geom_torsion_atom_site_label_4
_geom_torsion
Sc1 N2 C1 N3 5.69(10)
Sc1 N2 C1 C2 -172.92(9)
Sc1 N2 C9 C10 -104.45(15)
Sc1 N2 C9 C11 17.42(19)
Sc1 N3 C1 N2 -5.67(10)
Sc1 N3 C1 C2 172.92(9)
Sc1 N3 C6 C7 106.81(14)
Sc1 N3 C6 C8 -15.03(19)
Sc1 C12 C13 C14 -66.10(8)
Sc1 C12 C13 C18 115.88(11)
Sc1 C12 C16 C15 64.99(8)
Sc1 C12 C16 C21 -122.14(12)
Sc1 C13 C14 C15 -65.72(8)
Sc1 C13 C14 C19 119.93(11)
Sc1 C14 C15 C16 -66.76(8)
Sc1 C14 C15 C20 115.41(11)
Sc1 C15 C16 C12 -65.33(8)
Sc1 C15 C16 C21 121.75(12)
N2 C1 C2 C3 88.01(14)
N3 C1 C2 C3 -90.46(14)
C1 N2 C9 C10 83.92(14)
C1 N2 C9 C11 -154.20(11)
C1 N3 C6 C7 -84.73(14)
C1 N3 C6 C8 153.43(11)
C1 C2 C3 C4 -174.82(11)
C2 C3 C4 C5 71.01(15)
C6 N3 C1 Sc1 -173.49(12)
C6 N3 C1 N2 -179.16(10)
C6 N3 C1 C2 -0.56(17)
C9 N2 C1 Sc1 175.21(12)
C9 N2 C1 N3 -179.10(10)
C9 N2 C1 C2 2.29(17)
C12 C13 C14 Sc1 66.47(8)
C12 C13 C14 C15 0.75(12)
C12 C13 C14 C19 -173.60(11)
C13 C12 C16 Sc1 -65.47(8)
C13 C12 C16 C15 -0.49(12)
C13 C12 C16 C21 172.39(11)
C13 C14 C15 Sc1 65.70(8)
C13 C14 C15 C16 -1.06(12)
C13 C14 C15 C20 -178.89(11)
C14 C15 C16 Sc1 66.29(8)
C14 C15 C16 C12 0.95(12)
C14 C15 C16 C21 -171.96(11)
C16 C12 C13 Sc1 65.94(8)
C16 C12 C13 C14 -0.16(12)
C16 C12 C13 C18 -178.18(11)
C17 C12 C13 Sc1 -116.73(11)
C17 C12 C13 C14 177.17(10)
C17 C12 C13 C18 -0.85(18)
C17 C12 C16 Sc1 117.26(11)
C17 C12 C16 C15 -177.76(11)
C17 C12 C16 C21 -4.88(19)
C18 C13 C14 Sc1 -115.54(11)
C18 C13 C14 C15 178.74(11)
C18 C13 C14 C19 4.38(19)
C19 C14 C15 Sc1 -119.90(11)
C19 C14 C15 C16 173.34(10)
C19 C14 C15 C20 -4.49(18)
C20 C15 C16 Sc1 -115.90(12)
C20 C15 C16 C12 178.77(11)
C20 C15 C16 C21 5.85(19)
